data_7133889
loop_
_publ_author_name
'Myatt, Emily'
'Lata, Simrun'
'Pitcairn, Jem'
'Daisenberger, Dominik'
'Kronawitter, Silva M.'
'Hallweger, Sebastian A.'
'Kieslich, Gregor'
'Argent, Stephen P.'
'Tidey, Jeremiah P.'
'Cliffe, Matthew J.'

_publ_section_title
;
 Ligand solid-solution tuning of magnetic and mechanical properties of the
 van der Waals metal-organic magnet
 NiCl<sub>2</sub>(btd)<sub>1-<i>x</i></sub>(bod)<sub><i>x</i></sub>.
;
_journal_issue 97
_journal_name_full 'Chemical communications (Cambridge, England)'
_journal_page_first 14427
_journal_page_last 14430
_journal_paper_doi 10.1039/d4cc04214j
_journal_volume 60
_journal_year 2024
_chemical_absolute_configuration unk
_chemical_formula_moiety 'C12 H8 Cl2 N4 Ni O2'
_chemical_formula_sum 'C12 H8 Cl2 N4 Ni O2'
_chemical_formula_weight 369.83
_chemical_name_systematic 'nickel dichloride bis 2,1,3-benzoxadiazole'
_space_group_crystal_system tetragonal
_space_group_IT_number 106
_space_group_name_Hall 'P 4c -2ab'
_space_group_name_H-M_alt 'P 42 b c'
_atom_sites_solution_hydrogens geom
_atom_sites_solution_primary dual
_atom_sites_solution_secondary difmap
_audit_creation_date 2024-08-08
_audit_creation_method
;
Olex2 1.5
(compiled 2024.02.16 svn.r378c4104 for OlexSys, GUI svn.r6928)
;
_audit_update_record
;
2024-08-16 deposited with the CCDC.	2024-10-20 downloaded from the CCDC.
;
_cell_angle_alpha 90
_cell_angle_beta 90
_cell_angle_gamma 90
_cell_formula_units_Z 4
_cell_length_a 14.1275(19)
_cell_length_b 14.1275(19)
_cell_length_c 6.8620(14)
_cell_measurement_reflns_used 1668
_cell_measurement_temperature 120(2)
_cell_measurement_theta_max 44.1260
_cell_measurement_theta_min 4.3870
_cell_volume 1369.6(4)
_computing_cell_refinement 'CrysAlisPro 1.171.43.63a (Rigaku OD, 2023)'
_computing_data_collection 'CrysAlisPro system (CCD 41.123a (release 20-01-2022))'
_computing_data_reduction 'CrysAlisPro 1.171.43.63a (Rigaku OD, 2023)'
_computing_molecular_graphics 'Olex2 1.5 (Dolomanov et al., 2009)'
_computing_publication_material 'Olex2 1.5 (Dolomanov et al., 2009)'
_computing_structure_refinement 'SHELXL 2018/3 (Sheldrick, 2015)'
_computing_structure_solution 'SHELXT 2018/2 (Sheldrick, 2018)'
_diffrn_ambient_environment N~2~
_diffrn_ambient_temperature 120(2)
_diffrn_crystal_treatment 'flash frozen in gaseous N2'
_diffrn_detector 'CCD area detector'
_diffrn_detector_area_resol_mean 4.2207
_diffrn_detector_type 'Agilent Diffraction Titan S2 detector'
_diffrn_measured_fraction_theta_full 0.983
_diffrn_measured_fraction_theta_max 0.983
_diffrn_measurement_details
;
List of Runs (angles in degrees, time in seconds):

  # Type    Start    End  Width  t~exp~   \w     \q     \k     \f   Frames
#--------------------------------------------------------------------------
  1  \w     11.00  36.00   1.00   60.00    --   43.12  82.00 -94.57   25
  2  \w     55.00  88.00   1.00   60.00    --   43.12  57.00 -90.00   33
  3  \w     17.00  43.00   1.00   60.00    --   43.12  71.00-140.87   26
  4  \w     55.00  81.00   1.00   60.00    --   43.12  71.00-140.87   26
  5  \w     20.00  45.00   1.00   60.00    --   43.12  55.00  23.73   25
  6  \w     53.00  79.00   1.00   60.00    --   43.12  55.00  23.73   26
  7  \w     20.00  57.00   1.00   60.00    --   43.12  44.00   1.00   37
  8  \w     62.00  95.00   1.00   60.00    --   43.12  44.00   1.00   33
  9  \w     87.00 112.00   1.00   60.00    --   43.12  42.00  92.80   25
 10  \w     16.00  42.00   1.00   60.00    --   43.12  69.00  57.36   26
 11  \w     44.00 111.00   1.00   60.00    --   43.12  69.00  57.36   67
 12  \w     25.00  89.00   1.00   60.00    --   43.12  45.00 124.86   64
 13  \w      4.00  67.00   1.00   60.00    --   43.12 -57.00-180.00   63
 14  \w     59.00 122.00   1.00   60.00    --   43.12-178.00 120.00   63
 15  \w     64.00  90.00   1.00   60.00    --   43.12 178.00-120.00   26
 16  \w    106.00 131.00   1.00   60.00    --   43.12 178.00-120.00   25
 17  \w     11.00  41.00   1.00   60.00    --   43.12  82.00  85.65   30
 18  \w     35.00 100.00   1.00   60.00    --   43.12-139.00 -58.00   65
 19  \w     16.00  41.00   1.00   60.00    --   43.12  78.00 -43.49   25
 20  \w     19.00  76.00   1.00   60.00    --   43.12 -99.00-180.00   57
 21  \w     14.00  39.00   1.00   60.00    --   43.12  77.00-137.30   25
 22  \w     12.00  37.00   1.00   60.00    --   43.12  79.00   2.78   25
 23  \w     21.00  50.00   1.00   60.00    --   43.12 -57.00 -30.00   29
 24  \w     30.00  97.00   1.00   60.00    --   43.12-131.00 116.00   67
 25  \w     13.00  47.00   1.00   60.00    --   43.12 -19.00 -30.00   34
 26  \w    -19.00  13.00   1.00   60.00    --   43.12 -38.00 -60.00   32
 27  \w     39.00  64.00   1.00   60.00    --   43.12 -38.00 -60.00   25
 28  \w    -27.00  29.00   1.00   60.00    --   43.12 -38.00  90.00   56
 29  \w    -18.00  25.00   1.00   60.00    --   43.12 -77.00-180.00   43
 30  \w    -17.00  38.00   1.00   60.00    --   43.12 -77.00 -60.00   55
 31  \w      6.00  31.00   1.00   60.00    --   43.12 -99.00 150.00   25
 32  \w     21.00  46.00   1.00   60.00    --   43.12  57.00 -90.00   25
 33  \w    -47.00 -35.00   1.00   60.00    --  -44.83 -65.00  29.90   12
;
_diffrn_measurement_device '\k-geometry diffractometer'
_diffrn_measurement_device_type 'SuperNova, Titan S2'
_diffrn_measurement_method '\w scans'
_diffrn_measurement_specimen_support 'MiTeGen micromount'
_diffrn_orient_matrix_type 'CrysAlisPro convention (1999,Acta A55,543-557)'
_diffrn_orient_matrix_UB_11 0.1024063000
_diffrn_orient_matrix_UB_12 -0.0267882000
_diffrn_orient_matrix_UB_13 -0.0545555000
_diffrn_orient_matrix_UB_21 0.0369973000
_diffrn_orient_matrix_UB_22 0.0858969000
_diffrn_orient_matrix_UB_23 0.1151648000
_diffrn_orient_matrix_UB_31 0.0071161000
_diffrn_orient_matrix_UB_32 -0.0614744000
_diffrn_orient_matrix_UB_33 0.1848955000
_diffrn_radiation_monochromator mirror
_diffrn_radiation_probe x-ray
_diffrn_radiation_type 'Cu K\a'
_diffrn_radiation_wavelength 1.54184
_diffrn_reflns_av_R_equivalents 0.1107
_diffrn_reflns_av_unetI/netI 0.0799
_diffrn_reflns_Laue_measured_fraction_full 0.983
_diffrn_reflns_Laue_measured_fraction_max 0.983
_diffrn_reflns_limit_h_max 11
_diffrn_reflns_limit_h_min -11
_diffrn_reflns_limit_k_max 11
_diffrn_reflns_limit_k_min -11
_diffrn_reflns_limit_l_max 5
_diffrn_reflns_limit_l_min -5
_diffrn_reflns_number 2409
_diffrn_reflns_point_group_measured_fraction_full 0.859
_diffrn_reflns_point_group_measured_fraction_max 0.859
_diffrn_reflns_theta_full 39.895
_diffrn_reflns_theta_max 39.895
_diffrn_reflns_theta_min 4.426
_diffrn_source 'microfocus sealed tube'
_diffrn_source_type 'Agilent Diffraction microfocus tube'
_exptl_absorpt_coefficient_mu 5.731
_exptl_absorpt_correction_T_max 0.968
_exptl_absorpt_correction_T_min 0.837
_exptl_absorpt_correction_type gaussian
_exptl_absorpt_process_details
;
CrysAlisPro 1.171.43.63a (Rigaku Oxford Diffraction, 2023)
Numerical absorption correction based on gaussian integration over
a multifaceted crystal model
Empirical absorption correction using spherical harmonics,
implemented in SCALE3 ABSPACK scaling algorithm.
;
_exptl_crystal_colour 'light green'
_exptl_crystal_colour_modifier light
_exptl_crystal_colour_primary green
_exptl_crystal_density_diffrn 1.794
_exptl_crystal_description block
_exptl_crystal_F_000 744
_exptl_crystal_recrystallization_method 'Re-crystallisation from solvent: ethanol'
_exptl_crystal_size_max 0.063
_exptl_crystal_size_mid 0.014
_exptl_crystal_size_min 0.01
_refine_diff_density_max 0.332
_refine_diff_density_min -0.367
_refine_diff_density_rms 0.079
_refine_ls_abs_structure_details
;
 Classical Flack method preferred over Parsons because s.u. lower.
;
_refine_ls_abs_structure_Flack 0.0(3)
_refine_ls_extinction_method none
_refine_ls_goodness_of_fit_ref 1.059
_refine_ls_hydrogen_treatment constr
_refine_ls_matrix_type full
_refine_ls_number_parameters 96
_refine_ls_number_reflns 352
_refine_ls_number_restraints 211
_refine_ls_restrained_S_all 0.810
_refine_ls_R_factor_all 0.0944
_refine_ls_R_factor_gt 0.0507
_refine_ls_shift/su_max 0.000
_refine_ls_shift/su_mean 0.000
_refine_ls_structure_factor_coef Fsqd
_refine_ls_weighting_details 'w=1/[\s^2^(Fo^2^)+(0.0552P)^2^] where P=(Fo^2^+2Fc^2^)/3'
_refine_ls_weighting_scheme calc
_refine_ls_wR_factor_gt 0.1000
_refine_ls_wR_factor_ref 0.1217
_reflns_Friedel_coverage 0.530
_reflns_Friedel_fraction_full 0.693
_reflns_Friedel_fraction_max 0.693
_reflns_number_gt 214
_reflns_number_total 352
_reflns_threshold_expression 'I > 2\s(I)'
_cod_data_source_file d4cc04214j2.cif
_cod_data_source_block emmjca2
_cod_depositor_comments 'Adding full bibliography for 7133888--7133890.cif.'
_cod_original_cell_volume 1369.6(5)
_cod_database_code 7133889
_nottingham_internal_coll_name EMMJCA
_nottingham_internal_coll_number 19395
_nottingham_internal_coll_client EM/MJC
_nottingham_internal_coll_type custom
_nottingham_internal_coll_frame_method '\w scans'
_nottingham_internal_coll_frame_time 60.00
_nottingham_internal_coll_frame_width 1.00
_nottingham_internal_coll_user pczmjc1
_nottingham_internal_coll_date 24/03/2023
_nottingham_internal_coll_location NOTTS
_nottingham_internal_coll_instrument 'GVA, PL13110002'
_nottingham_internal_process_date 26/01/2024
_nottingham_internal_process_user pczspa
_nottingham_internal_solution_date 26/01/2024
_nottingham_internal_solution_user pczspa
_nottingham_internal_refinement_date 30/07/2024
_nottingham_internal_refinement_user pczspa
_nottingham_internal_validation_date 30/07/2024
_nottingham_internal_validation_user pczspa
_shelx_shelxl_version_number 2018/3
_chemical_oxdiff_formula C12H10Cl2N4NiO2
_chemical_oxdiff_usercomment 'EMMJCA #19395 GVA-2045 EM/MJC fomblin oil on micromount'
_shelx_space_group_comment
;
The symmetry employed for this shelxl refinement is uniquely defined
by the following loop, which should always be used as a source of
symmetry information in preference to the above space-group names.
They are only intended as comments.
;
_shelx_estimated_absorpt_t_max 0.945
_shelx_estimated_absorpt_t_min 0.714
_olex2_refinement_description
;
1. Fixed Uiso
 At 1.2 times of:
  All C(H) groups
2. Restrained planarity
 C10, C11, C6, C7, C8, C9
 with sigma of 0.1
3. Uiso/Uaniso restraints and constraints
C6 \\sim C7 \\sim C8 \\sim C9 \\sim C10 \\sim C11 \\sim N3 \\sim N5 \\sim O4:
within 2.5A with sigma of 0.01 and sigma for terminal atoms of 0.02 within 2.5A
Uanis(C7) \\sim Ueq: with sigma of 0.02 and sigma for terminal atoms of 0.04
4. Rigid body (RIGU) restrains
 C6, C7, C8, C9, C10, C11, N3, N5, O4
 with sigma for 1-2 distances of 0.005 and sigma for 1-3 distances of 0.01
5.a Aromatic/amide H refined with riding coordinates:
 C8(H8), C9(H9), C10(H10), C11(H11)
;
_olex2_exptl_crystal_mounting_method 'in fomblin film on a micromount'
_olex2_submission_special_instructions 'No special instructions were received'
_oxdiff_exptl_absorpt_empirical_details
;
Empirical correction (ABSPACK) includes:
- Absorption correction using spherical harmonics
- Frame scaling
;
_oxdiff_exptl_absorpt_empirical_full_max 1.784
_oxdiff_exptl_absorpt_empirical_full_min 0.775

loop_
_space_group_symop_operation_xyz
'x, y, z'
'-x, -y, z'
'-y, x, z+1/2'
'y, -x, z+1/2'
'x+1/2, -y+1/2, z'
'-x+1/2, y+1/2, z'
'-y+1/2, -x+1/2, z+1/2'
'y+1/2, x+1/2, z+1/2'

loop_
_atom_site_label
_atom_site_type_symbol
_atom_site_fract_x
_atom_site_fract_y
_atom_site_fract_z
_atom_site_U_iso_or_equiv
_atom_site_adp_type
_atom_site_occupancy
_atom_site_site_symmetry_order
_atom_site_calc_flag
_atom_site_refinement_flags_posn
_atom_site_refinement_flags_adp
_atom_site_refinement_flags_occupancy
_atom_site_disorder_assembly
_atom_site_disorder_group
Ni1 Ni 0.000000 0.500000 0.5611(19) 0.0255(19) Uani 1 2 d S T P . .
Cl2 Cl 0.0823(12) 0.4182(12) 0.315(3) 0.026(2) Uani 1 1 d . . . . .
N3 N 0.1009(13) 0.6072(13) 0.567(8) 0.032(4) Uani 1 1 d . U . . .
O4 O 0.1972(12) 0.5868(10) 0.569(6) 0.034(4) Uani 1 1 d . U . . .
N5 N 0.2512(12) 0.6691(14) 0.571(9) 0.036(4) Uani 1 1 d . U . . .
C6 C 0.1891(19) 0.7394(18) 0.572(7) 0.035(4) Uani 1 1 d . U . . .
C7 C 0.0978(15) 0.702(2) 0.567(8) 0.033(4) Uani 1 1 d . U . . .
C8 C 0.0195(17) 0.7685(15) 0.565(8) 0.039(4) Uani 1 1 d . U . . .
H8 H -0.044280 0.748417 0.579430 0.046 Uiso 1 1 calc R U . . .
C9 C 0.0426(17) 0.8589(17) 0.543(6) 0.043(5) Uani 1 1 d . U . . .
H9 H -0.007255 0.902241 0.517496 0.051 Uiso 1 1 calc R U . . .
C10 C 0.1384(16) 0.8971(16) 0.554(9) 0.040(4) Uani 1 1 d . U . . .
H10 H 0.148542 0.963608 0.554665 0.048 Uiso 1 1 calc R U . . .
C11 C 0.2136(16) 0.8360(15) 0.564(7) 0.040(4) Uani 1 1 d . U . . .
H11 H 0.277379 0.857149 0.566390 0.048 Uiso 1 1 calc R U . . .

loop_
_atom_site_aniso_label
_atom_site_aniso_U_11
_atom_site_aniso_U_22
_atom_site_aniso_U_33
_atom_site_aniso_U_23
_atom_site_aniso_U_13
_atom_site_aniso_U_12
Ni1 0.022(4) 0.029(4) 0.025(3) 0.000 0.000 0.002(3)
Cl2 0.022(12) 0.032(13) 0.025(3) 0.007(7) -0.002(7) 0.007(3)
N3 0.029(8) 0.037(9) 0.029(7) 0.000(13) -0.002(14) -0.005(8)
O4 0.033(8) 0.041(8) 0.030(7) -0.001(12) -0.004(14) -0.003(8)
N5 0.032(9) 0.043(9) 0.035(7) -0.001(12) -0.002(14) -0.007(7)
C6 0.032(8) 0.038(8) 0.035(7) -0.001(12) -0.003(14) -0.008(7)
C7 0.030(8) 0.037(8) 0.031(7) -0.002(12) -0.002(13) -0.006(7)
C8 0.031(9) 0.041(9) 0.044(8) -0.002(13) -0.002(15) -0.007(8)
C9 0.036(9) 0.041(10) 0.050(8) -0.003(13) -0.004(15) -0.005(9)
C10 0.038(9) 0.036(10) 0.046(7) -0.002(13) -0.002(15) -0.008(8)
C11 0.035(9) 0.040(9) 0.045(7) -0.002(12) -0.003(14) -0.008(8)

loop_
_atom_type_symbol
_atom_type_description
_atom_type_scat_dispersion_real
_atom_type_scat_dispersion_imag
_atom_type_scat_source
C C 0.0181 0.0091 'International Tables Vol C Tables 4.2.6.8 and 6.1.1.4'
H H 0.0000 0.0000 'International Tables Vol C Tables 4.2.6.8 and 6.1.1.4'
Cl Cl 0.3639 0.7018 'International Tables Vol C Tables 4.2.6.8 and 6.1.1.4'
N N 0.0311 0.0180 'International Tables Vol C Tables 4.2.6.8 and 6.1.1.4'
Ni Ni -3.0029 0.5091 'International Tables Vol C Tables 4.2.6.8 and 6.1.1.4'
O O 0.0492 0.0322 'International Tables Vol C Tables 4.2.6.8 and 6.1.1.4'

loop_
_exptl_crystal_face_index_h
_exptl_crystal_face_index_k
_exptl_crystal_face_index_l
_exptl_crystal_face_perp_dist
5 1 0 0.0049
-5 -1 0 0.0049
0 1 0 0.0059
0 -1 0 0.0059
-1 5 -4 0.0230
1 -5 4 0.0230

loop_
_geom_angle_atom_site_label_1
_geom_angle_atom_site_label_2
_geom_angle_atom_site_label_3
_geom_angle
_geom_angle_site_symmetry_1
_geom_angle_site_symmetry_3
_geom_angle_publ_flag
Cl2 Ni1 Cl2 88.2(8) . 2_565 ?
Cl2 Ni1 Cl2 92.60(16) 2_565 8_455 ?
Cl2 Ni1 Cl2 86.6(8) 7 8_455 ?
Cl2 Ni1 Cl2 179.2(8) . 8_455 ?
Cl2 Ni1 Cl2 92.60(16) . 7 ?
Cl2 Ni1 Cl2 179.2(8) 2_565 7 ?
N3 Ni1 Cl2 91.9(15) 2_565 2_565 ?
N3 Ni1 Cl2 91.9(15) . . ?
N3 Ni1 Cl2 87.9(15) . 8_455 ?
N3 Ni1 Cl2 87.9(15) 2_565 7 ?
N3 Ni1 Cl2 89.7(14) 2_565 . ?
N3 Ni1 Cl2 90.5(15) . 7 ?
N3 Ni1 Cl2 89.7(14) . 2_565 ?
N3 Ni1 Cl2 90.5(15) 2_565 8_455 ?
N3 Ni1 N3 178(4) 2_565 . ?
Ni1 Cl2 Ni1 92.60(16) . 7_554 ?
O4 N3 Ni1 121.3(14) . . ?
C7 N3 Ni1 134.9(17) . . ?
C7 N3 O4 103.8(17) . . ?
N3 O4 N5 111.3(15) . . ?
C6 N5 O4 105.2(18) . . ?
N5 C6 C7 109(2) . . ?
N5 C6 C11 124(3) . . ?
C7 C6 C11 126(3) . . ?
N3 C7 C6 110(2) . . ?
N3 C7 C8 132(2) . . ?
C6 C7 C8 118(2) . . ?
C7 C8 H8 122.1 . . ?
C9 C8 C7 116(2) . . ?
C9 C8 H8 122.1 . . ?
C8 C9 H9 117.3 . . ?
C8 C9 C10 125(3) . . ?
C10 C9 H9 117.3 . . ?
C9 C10 H10 120.4 . . ?
C11 C10 C9 119(2) . . ?
C11 C10 H10 120.4 . . ?
C6 C11 H11 122.5 . . ?
C10 C11 C6 115(2) . . ?
C10 C11 H11 122.5 . . ?

loop_
_geom_bond_atom_site_label_1
_geom_bond_atom_site_label_2
_geom_bond_distance
_geom_bond_site_symmetry_2
_geom_bond_publ_flag
Ni1 Cl2 2.355(18) . ?
Ni1 Cl2 2.390(18) 8_455 ?
Ni1 Cl2 2.355(18) 2_565 ?
Ni1 Cl2 2.390(18) 7 ?
Ni1 N3 2.081(17) 2_565 ?
Ni1 N3 2.081(17) . ?
N3 O4 1.390(18) . ?
N3 C7 1.34(2) . ?
O4 N5 1.391(17) . ?
N5 C6 1.33(2) . ?
C6 C7 1.39(3) . ?
C6 C11 1.41(3) . ?
C7 C8 1.45(3) . ?
C8 H8 0.9500 . ?
C8 C9 1.33(3) . ?
C9 H9 0.9500 . ?
C9 C10 1.46(3) . ?
C10 H10 0.9500 . ?
C10 C11 1.37(3) . ?
C11 H11 0.9500 . ?

loop_
_geom_torsion_atom_site_label_1
_geom_torsion_atom_site_label_2
_geom_torsion_atom_site_label_3
_geom_torsion_atom_site_label_4
_geom_torsion
_geom_torsion_site_symmetry_1
_geom_torsion_site_symmetry_2
_geom_torsion_site_symmetry_3
_geom_torsion_site_symmetry_4
_geom_torsion_publ_flag
Ni1 N3 O4 N5 180(4) . . . . ?
Ni1 N3 C7 C6 -180(5) . . . . ?
Ni1 N3 C7 C8 0(11) . . . . ?
N3 O4 N5 C6 0(6) . . . . ?
N3 C7 C8 C9 -172(6) . . . . ?
O4 N3 C7 C6 -1(7) . . . . ?
O4 N3 C7 C8 180(5) . . . . ?
O4 N5 C6 C7 -1(6) . . . . ?
O4 N5 C6 C11 -177(4) . . . . ?
N5 C6 C7 N3 1(6) . . . . ?
N5 C6 C7 C8 -179(5) . . . . ?
N5 C6 C11 C10 176(5) . . . . ?
C6 C7 C8 C9 8(7) . . . . ?
C7 N3 O4 N5 0(7) . . . . ?
C7 C6 C11 C10 1(4) . . . . ?
C7 C8 C9 C10 -11(7) . . . . ?
C8 C9 C10 C11 9(6) . . . . ?
C9 C10 C11 C6 -3(3) . . . . ?
C11 C6 C7 N3 177(5) . . . . ?
C11 C6 C7 C8 -4(7) . . . . ?

loop_
_exptl_oxdiff_crystal_face_indexfrac_h
_exptl_oxdiff_crystal_face_indexfrac_k
_exptl_oxdiff_crystal_face_indexfrac_l
_exptl_oxdiff_crystal_face_x
_exptl_oxdiff_crystal_face_y
_exptl_oxdiff_crystal_face_z
4.9926 0.9970 0.0021 0.4844 0.2706 -0.0254
-4.9926 -0.9970 -0.0021 -0.4844 -0.2706 0.0254
0.0015 1.0006 0.0005 -0.0267 0.0861 -0.0614
-0.0015 -1.0006 -0.0005 0.0267 -0.0861 0.0614
-0.9747 5.0187 -3.9939 -0.0164 -0.0649 -1.0539
0.9747 -5.0187 3.9939 0.0164 0.0649 1.0539
